data_1536646
loop_
_publ_author_name
'Womelsdorf, H.'
'Meyer, H.J.'

_publ_section_title
;
 Rb3 (Nb6 S Br17), die erste Verbindung mit einem isolierten
 trigonal-prismatischen Niobcluster
;
_journal_name_full 'Angewandte Chemie (German Edition)'
_journal_page_first 2022
_journal_page_last 2023
_journal_volume 106
_journal_year 1994
_chemical_formula_sum 'Br17 Nb6 Rb3 S'
_chemical_name_systematic 'Rb3 (Nb6 S Br17)'
_space_group_IT_number 15
_symmetry_space_group_name_Hall '-C 2yc'
_symmetry_space_group_name_H-M 'C 1 2/c 1'
_cell_angle_alpha 90
_cell_angle_beta 90.77
_cell_angle_gamma 90
_cell_formula_units_Z 4
_cell_length_a 17.124
_cell_length_b 18.853
_cell_length_c 9.397
_cell_volume 3033.442
_citation_journal_id_ASTM ANCEAD
_cod_data_source_file Womelsdorf_ANCEAD_1994_1628.cif
_cod_data_source_block Br17Nb6Rb3S1
_cod_original_formula_sum 'Br17 Nb6 Rb3 S1'
_cod_database_code 1536646

loop_
_symmetry_equiv_pos_as_xyz
x,y,z
-x,y,-z+1/2
-x,-y,-z
x,-y,z-1/2
x+1/2,y+1/2,z
-x+1/2,y+1/2,-z+1/2
-x+1/2,-y+1/2,-z
x+1/2,-y+1/2,z-1/2

loop_
_atom_site_label
_atom_site_type_symbol
_atom_site_fract_x
_atom_site_fract_y
_atom_site_fract_z
_atom_site_occupancy
_atom_site_U_iso_or_equiv
Rb1 Rb+1 0.2202 -0.05357 0.1682 1 0.0
Rb2 Rb+1 0 0.5491 0.25 1 0.0
Br6 Br-1 -0.12862 0.22408 -0.0275 1 0.0
Nb3 Nb+2 0.12883 0.17572 0.2615 1 0.0
Br7 Br-1 0.13119 0.44034 0.0561 1 0.0
Br4 Br-1 -0.06078 0.06492 0.1097 1 0.0
Nb2 Nb+2 0.07377 0.31346 0.1408 1 0.0
Br8 Br-1 0.2617 0.1094 0.3341 1 0.0
Br5 Br-1 -0.06548 0.37746 0.1036 1 0.0
Br3 Br-1 0.14749 0.10947 0.0207 1 0.0
Nb1 Nb+2 0.01684 0.17901 0.0162 1 0.0
Br2 Br-1 0.21811 0.27864 0.1817 1 0.0
Br9 Br-1 0 0.11503 -0.25 1 0.0
S1 S-2 0 0.2227 0.25 1 0.0
Br1 Br-1 0.08123 0.28063 -0.1246 1 0.0
